data_1575955
loop_
_publ_author_name
'Peter, Blessing D.'
'Yi, Qiuhao'
'Luo, Zhixun'

_publ_section_title
;
 Studying how small silver clusters grow and their optical properties.
;
_journal_issue 34
_journal_name_full Nanoscale
_journal_page_first 19821
_journal_page_last 19827
_journal_paper_doi 10.1039/d5nr01269d
_journal_volume 17
_journal_year 2025
_chemical_formula_moiety 'C49.655 H40.046 Ag2 N3 O3 P3, C O3'
_chemical_formula_sum 'C50.66 H40.04 Ag2 N3 O6 P3'
_chemical_formula_weight 1095.41
_space_group_crystal_system triclinic
_space_group_IT_number 2
_space_group_name_Hall '-P 1'
_space_group_name_H-M_alt 'P -1'
_atom_sites_solution_hydrogens geom
_atom_sites_solution_primary dual
_audit_creation_date 2024-08-30
_audit_creation_method
;
Olex2 1.5
(compiled 2024.02.16 svn.r378c4104 for OlexSys, GUI svn.r6928)
;
_audit_update_record
;
2024-12-26 deposited with the CCDC.	2025-08-15 downloaded from the CCDC.
;
_cell_angle_alpha 81.271(4)
_cell_angle_beta 88.818(5)
_cell_angle_gamma 62.631(6)
_cell_formula_units_Z 2
_cell_length_a 12.4790(8)
_cell_length_b 12.5646(6)
_cell_length_c 17.5146(8)
_cell_measurement_reflns_used 8115
_cell_measurement_temperature 170.01(10)
_cell_measurement_theta_max 25.4220
_cell_measurement_theta_min 1.8250
_cell_volume 2406.8(3)
_computing_cell_refinement 'CrysAlisPro 1.171.39.45i (Rigaku OD, 2018)'
_computing_data_collection 'CrysAlisPro 1.171.39.45i (Rigaku OD, 2018)'
_computing_data_reduction 'CrysAlisPro 1.171.39.45i (Rigaku OD, 2018)'
_computing_molecular_graphics 'Olex2 1.5 (Dolomanov et al., 2009)'
_computing_publication_material 'Olex2 1.5 (Dolomanov et al., 2009)'
_computing_structure_refinement 'SHELXL 2018/3 (Sheldrick, 2015)'
_computing_structure_solution 'SHELXT 2018/2 (Sheldrick, 2018)'
_diffrn_ambient_environment N~2~
_diffrn_ambient_temperature 170.01(10)
_diffrn_detector 'CCD plate'
_diffrn_measured_fraction_theta_full 1.000
_diffrn_measured_fraction_theta_max 0.827
_diffrn_measurement_details
;
List of Runs (angles in degrees, time in seconds):

  # Type    Start    End  Width  t~exp~   \w     \q     \k     \f   Frames
#--------------------------------------------------------------------------
  1  \w     59.00  86.00   0.50   35.00    --    5.00  45.00   0.00   54
  2  \w    -54.00 -26.00   0.50   35.00    --    5.00  45.00 150.00   56
  3  \w    -63.00 -36.00   0.50   35.00    --   -9.20  45.00   0.00   54
  4  \w    -95.00  19.00   0.50   35.00    --   -9.20  45.00 120.00  228
  5  \w    -97.00 -70.00   0.50   35.00    --   -9.20  45.00 150.00   54
  6  \w    -28.00  79.00   0.50   35.00    --   -9.20  45.00 150.00  214
  7  \w    -18.00  55.00   0.50   35.00    --   -9.20  45.00   0.00  146
  8  \w    -98.00  77.00   0.50   35.00    --   -9.20  45.00  60.00  350
;
_diffrn_measurement_device 'four-circle diffractometer'
_diffrn_measurement_device_type 'XtaLAB AFC10 (RCD3): fixed-chi single'
_diffrn_measurement_method '\w scans'
_diffrn_orient_matrix_type 'CrysAlisPro convention (1999,Acta A55,543-557)'
_diffrn_orient_matrix_UB_11 -0.0394699000
_diffrn_orient_matrix_UB_12 0.0231899000
_diffrn_orient_matrix_UB_13 -0.0336683000
_diffrn_orient_matrix_UB_21 -0.0492200000
_diffrn_orient_matrix_UB_22 0.0318986000
_diffrn_orient_matrix_UB_23 0.0223896000
_diffrn_orient_matrix_UB_31 0.0113520000
_diffrn_orient_matrix_UB_32 0.0509118000
_diffrn_orient_matrix_UB_33 -0.0070108000
_diffrn_radiation_monochromator mirror
_diffrn_radiation_probe x-ray
_diffrn_radiation_type 'Mo K\a'
_diffrn_radiation_wavelength 0.71073
_diffrn_reflns_av_R_equivalents 0.0593
_diffrn_reflns_av_unetI/netI 0.0702
_diffrn_reflns_Laue_measured_fraction_full 1.000
_diffrn_reflns_Laue_measured_fraction_max 0.827
_diffrn_reflns_limit_h_max 13
_diffrn_reflns_limit_h_min -17
_diffrn_reflns_limit_k_max 17
_diffrn_reflns_limit_k_min -17
_diffrn_reflns_limit_l_max 24
_diffrn_reflns_limit_l_min -23
_diffrn_reflns_number 37648
_diffrn_reflns_point_group_measured_fraction_full 1.000
_diffrn_reflns_point_group_measured_fraction_max 0.827
_diffrn_reflns_theta_full 25.242
_diffrn_reflns_theta_max 30.241
_diffrn_reflns_theta_min 1.840
_diffrn_source 'Rotating-anode X-ray tube'
_diffrn_source_type 'Rigaku (Mo) X-ray Source'
_exptl_absorpt_coefficient_mu 0.965
_exptl_absorpt_correction_T_max 1.00000
_exptl_absorpt_correction_T_min 0.60042
_exptl_absorpt_correction_type multi-scan
_exptl_absorpt_process_details
;
CrysAlisPro 1.171.39.45i (Rigaku Oxford Diffraction, 2018)
Empirical absorption correction using spherical harmonics,
 implemented in SCALE3 ABSPACK scaling algorithm.
;
_exptl_crystal_colour yellow
_exptl_crystal_colour_primary yellow
_exptl_crystal_density_diffrn 1.512
_exptl_crystal_description plate
_exptl_crystal_F_000 1104
_exptl_crystal_size_max 0.1
_exptl_crystal_size_mid 0.05
_exptl_crystal_size_min 0.05
_refine_diff_density_max 6.822
_refine_diff_density_min -1.354
_refine_diff_density_rms 0.252
_refine_ls_extinction_method none
_refine_ls_goodness_of_fit_ref 2.025
_refine_ls_hydrogen_treatment constr
_refine_ls_matrix_type full
_refine_ls_number_parameters 612
_refine_ls_number_reflns 11877
_refine_ls_number_restraints 646
_refine_ls_restrained_S_all 2.008
_refine_ls_R_factor_all 0.2515
_refine_ls_R_factor_gt 0.1931
_refine_ls_shift/su_max 0.000
_refine_ls_shift/su_mean 0.000
_refine_ls_structure_factor_coef Fsqd
_refine_ls_weighting_details 'w=1/[\s^2^(Fo^2^)+(0.2000P)^2^] where P=(Fo^2^+2Fc^2^)/3'
_refine_ls_weighting_scheme calc
_refine_ls_wR_factor_gt 0.5289
_refine_ls_wR_factor_ref 0.5558
_reflns_Friedel_coverage 0.000
_reflns_number_gt 7078
_reflns_number_total 11877
_reflns_threshold_expression 'I > 2\s(I)'
_cod_data_source_file d5nr01269d3.cif
_cod_data_source_block mx15327
_cod_database_code 1575955
_shelx_shelxl_version_number 2018/3
_chemical_oxdiff_formula AgCuNOPCH
_shelx_space_group_comment
;
The symmetry employed for this shelxl refinement is uniquely defined
by the following loop, which should always be used as a source of
symmetry information in preference to the above space-group names.
They are only intended as comments.
;
_olex2_refinement_description
;
1. Fixed Uiso
 At 1.2 times of:
  All C(H) groups
2. Restrained distances
 C20-C18 \\sim C20A-C18A
 with sigma of 0.02
 C20-C16 \\sim C20A-C16A
 with sigma of 0.02
 C18-C2 \\sim C18A-C2A
 with sigma of 0.02
 C2-C1 \\sim C2A-C1A
 with sigma of 0.02
 C1-C22 \\sim C1A-C22A
 with sigma of 0.02
 C22-C16 \\sim C22A-C16A
 with sigma of 0.02
 P004-C20 \\sim P004-C20A
 with sigma of 0.04
 P004-C1 \\sim P004-C1A
 with sigma of 0.04
 P004-C22 \\sim P004-C22A
 with sigma of 0.04
 P004-C16 \\sim P004-C16A
 with sigma of 0.04
 C20-C2 \\sim C20A-C2A
 with sigma of 0.04
 C20-C22 \\sim C20A-C22A
 with sigma of 0.04
 C18-C1 \\sim C18A-C1A
 with sigma of 0.04
 C18-C16 \\sim C18A-C16A
 with sigma of 0.04
 C2-C22 \\sim C2A-C22A
 with sigma of 0.04
 C1-C16 \\sim C1A-C16A
 with sigma of 0.04
3. Uiso/Uaniso restraints and constraints
C017 \\sim C00S \\sim C20 \\sim C18 \\sim C2 \\sim C1 \\sim C22 \\sim C16 \\sim
C20A \\sim C18A \\sim C2A \\sim C1A \\sim C22A \\sim C16A \\sim C00E \\sim C3
\\sim C01J \\sim C12: within 1.7A with sigma of 0.02 and sigma for terminal
atoms of 0.04 within 1.7A
C10: within 1.7A with sigma of 0.02 and sigma for terminal atoms of 0.04 within
1.7A
O17 \\sim O7 \\sim O11: within 1.7A with sigma of 0.02 and sigma for terminal
atoms of 0.04 within 1.7A
N5 \\sim C23 \\sim C4 \\sim C14 \\sim C13 \\sim C6: within 1.7A with sigma of
0.02 and sigma for terminal atoms of 0.04 within 1.7A
C01A \\sim C00Q \\sim C012 \\sim C7 \\sim C01O \\sim C5: within 1.7A with sigma
of 0.02 and sigma for terminal atoms of 0.04 within 1.7A
C00Y \\sim C010 \\sim C019 \\sim C01R \\sim C01D \\sim C013: within 1.7A with
sigma of 0.02 and sigma for terminal atoms of 0.04 within 1.7A
Uanis(C16A) \\sim Ueq, Uanis(C20) \\sim Ueq, Uanis(C18) \\sim Ueq, Uanis(C2)
\\sim Ueq, Uanis(C1) \\sim Ueq, Uanis(C22) \\sim Ueq, Uanis(C16) \\sim Ueq,
Uanis(C20A) \\sim Ueq, Uanis(C18A) \\sim Ueq, Uanis(C2A) \\sim Ueq, Uanis(C1A)
\\sim Ueq, Uanis(C22A) \\sim Ueq, Uanis(C017) \\sim Ueq, Uanis(C00S) \\sim Ueq,
Uanis(C3) \\sim Ueq, Uanis(C01J) \\sim Ueq, Uanis(C12) \\sim Ueq, Uanis(C00E)
\\sim Ueq: with sigma of 0.01 and sigma for terminal atoms of 0.02
Uanis(C10) \\sim Ueq: with sigma of 0.01 and sigma for terminal atoms of 0.02
Uanis(O7) \\sim Ueq, Uanis(O11) \\sim Ueq, Uanis(O17) \\sim Ueq, Uanis(C10)
\\sim Ueq: with sigma of 0.01 and sigma for terminal atoms of 0.02
Uanis(C4) \\sim Ueq, Uanis(N5) \\sim Ueq, Uanis(C23) \\sim Ueq, Uanis(C6) \\sim
Ueq, Uanis(C13) \\sim Ueq, Uanis(C14) \\sim Ueq: with sigma of 0.01 and sigma
for terminal atoms of 0.02
Uanis(C00Q) \\sim Ueq, Uanis(C012) \\sim Ueq, Uanis(C7) \\sim Ueq, Uanis(C01O)
\\sim Ueq, Uanis(C5) \\sim Ueq, Uanis(C01A) \\sim Ueq: with sigma of 0.01 and
sigma for terminal atoms of 0.02
Uanis(C00Y) \\sim Ueq, Uanis(C010) \\sim Ueq, Uanis(C013) \\sim Ueq,
Uanis(C019) \\sim Ueq, Uanis(C01R) \\sim Ueq, Uanis(C01D) \\sim Ueq: with sigma
of 0.01 and sigma for terminal atoms of 0.02
Uanis(C00V) \\sim Ueq, Uanis(C011) \\sim Ueq, Uanis(C00P) \\sim Ueq,
Uanis(C00B) \\sim Ueq, Uanis(C00U) \\sim Ueq, Uanis(C00H) \\sim Ueq,
Uanis(C00I) \\sim Ueq, Uanis(C00L) \\sim Ueq, Uanis(C00C) \\sim Ueq,
Uanis(C00D) \\sim Ueq, Uanis(C00J) \\sim Ueq, Uanis(C015) \\sim Ueq,
Uanis(C01H) \\sim Ueq, Uanis(C00N) \\sim Ueq, Uanis(C00R) \\sim Ueq,
Uanis(C00M) \\sim Ueq: with sigma of 0.01 and sigma for terminal atoms of 0.02
4. Others
 Sof(C20A)=Sof(H20A)=Sof(C18A)=Sof(H18A)=Sof(C2A)=Sof(H2A)=Sof(C1A)=Sof(H1A)=
 Sof(C22A)=Sof(C16A)=Sof(H16A)=1-FVAR(1)
 Sof(C20)=Sof(H20)=Sof(C18)=Sof(H18)=Sof(C2)=Sof(H2)=Sof(C1)=Sof(H1)=Sof(C22)=
 Sof(C16)=Sof(H16)=FVAR(1)
 Sof(C00Q)=Sof(H00Q)=Sof(C012)=Sof(C01A)=Sof(H01A)=Sof(C01O)=Sof(H01O)=Sof(C5)=
 Sof(H5)=Sof(C7)=Sof(H7)=FVAR(2)
5.a Aromatic/amide H refined with riding coordinates:
 C00C(H00C), C00D(H00D), C00H(H00H), C00I(H00I), C00J(H00J), C00L(H00L),
 C00M(H00M), C00N(H00N), C00O(H00O), C00P(H00P), C00Q(H00Q), C00T(H00T),
 C00U(H00U), C00V(H00V), C00X(H00X), C00Z(H00Z), C010(H010), C011(H011),
 C013(H013), C015(H015), C017(H017), C00S(H00S), C3(H3), C01J(H01J), C12(H12),
 C019(H019), C01A(H01A), C01D(H01D), C01H(H01H), C01O(H01O), C01R(H01R),
 C20(H20), C18(H18), C2(H2), C1(H1), C16(H16), C20A(H20A), C18A(H18A), C2A(H2A),
  C1A(H1A), C16A(H16A), C13(H13), C6(H6), C23(H23), C14(H14), C5(H5), C7(H7)
5.b Fitted hexagon refined as free rotating group:
 C017(C00S,C3,C01J,C12,C00E), C20(C18,C2,C1,C22,C16), C20A(C18A,C2A,C1A,C22A,
 C16A), C13(C6,C23,N5,C4,C14)
;
_olex2_submission_special_instructions 'No special instructions were received'
_oxdiff_exptl_absorpt_empirical_details
;
Empirical correction (ABSPACK) includes:
- Absorption correction using spherical harmonics
- Frame scaling
;
_oxdiff_exptl_absorpt_empirical_full_max 5.732
_oxdiff_exptl_absorpt_empirical_full_min 0.432

loop_
_space_group_symop_operation_xyz
'x, y, z'
'-x, -y, -z'

loop_
_atom_site_label
_atom_site_type_symbol
_atom_site_fract_x
_atom_site_fract_y
_atom_site_fract_z
_atom_site_U_iso_or_equiv
_atom_site_adp_type
_atom_site_occupancy
_atom_site_site_symmetry_order
_atom_site_calc_flag
_atom_site_refinement_flags_posn
_atom_site_refinement_flags_adp
_atom_site_refinement_flags_occupancy
_atom_site_disorder_assembly
_atom_site_disorder_group
Ag01 Ag 0.29528(11) 0.34844(10) 0.83393(8) 0.0816(6) Uani 1 1 d . . . . .
Ag02 Ag 0.30148(11) 0.33076(11) 0.66449(10) 0.0937(6) Uani 1 1 d . . . . .
P003 P 0.1828(3) 0.5626(3) 0.7771(3) 0.0677(11) Uani 1 1 d . . . . .
P004 P 0.1943(5) 0.2163(4) 0.7158(4) 0.120(2) Uani 1 1 d D . . . .
P005 P 0.5258(4) 0.2426(4) 0.7970(3) 0.0897(14) Uani 1 1 d . . . . .
N007 N 0.2996(10) 0.1552(10) 0.8610(8) 0.066(3) Uani 1 1 d . . . . .
N008 N 0.1392(9) 0.5373(10) 0.6321(8) 0.070(3) Uani 1 1 d . . . . .
C009 C 0.2944(9) 0.6133(9) 0.7468(8) 0.055(3) Uani 1 1 d . . . . .
O00A O 0.3031(16) 0.3145(14) 0.9770(10) 0.134(6) Uani 1 1 d . . . . .
C00B C 0.0889(12) 0.6055(13) 0.6900(9) 0.065(3) Uani 1 1 d . U . . .
C00C C 0.4674(16) 0.6359(16) 0.7935(11) 0.086(5) Uani 1 1 d . U . . .
H00C H 0.520525 0.628373 0.832823 0.104 Uiso 1 1 calc R U . . .
C00D C 0.3741(11) 0.6045(12) 0.8063(8) 0.061(3) Uani 1 1 d . U . . .
H00D H 0.363839 0.576221 0.856737 0.073 Uiso 1 1 calc R U . . .
O00F O 0.2887(13) 0.4863(10) 0.9694(10) 0.124(5) Uani 1 1 d . . . . .
C00G C 0.2693(11) 0.1094(13) 0.8034(11) 0.077(4) Uani 1 1 d . . . . .
C00H C 0.3065(17) 0.6584(19) 0.6695(12) 0.097(5) Uani 1 1 d . U . . .
H00H H 0.254178 0.665857 0.629678 0.116 Uiso 1 1 calc R U . . .
C00I C 0.3968(18) 0.691(2) 0.6546(13) 0.107(6) Uani 1 1 d . U . . .
H00I H 0.406273 0.719724 0.604184 0.128 Uiso 1 1 calc R U . . .
C00J C 0.6219(17) -0.0109(19) 0.8419(13) 0.097(5) Uani 1 1 d . U . . .
H00J H 0.620463 0.006802 0.891685 0.117 Uiso 1 1 calc R U . . .
C00L C 0.4739(14) 0.6808(14) 0.7141(10) 0.076(4) Uani 1 1 d . U . . .
H00L H 0.533340 0.704647 0.701809 0.091 Uiso 1 1 calc R U . . .
C00M C 0.5850(14) 0.0582(16) 0.7059(10) 0.082(4) Uani 1 1 d . U . . .
H00M H 0.568706 0.119272 0.663735 0.098 Uiso 1 1 calc R U . . .
C00N C 0.6588(16) -0.1232(18) 0.8271(12) 0.091(5) Uani 1 1 d . U . . .
H00N H 0.689803 -0.186668 0.868505 0.110 Uiso 1 1 calc R U . . .
C00O C 0.3736(17) -0.0412(16) 0.9434(11) 0.090(5) Uani 1 1 d . . . . .
H00O H 0.404245 -0.087655 0.991847 0.108 Uiso 1 1 calc R U . . .
C00P C -0.0270(14) 0.7122(15) 0.6747(9) 0.074(4) Uani 1 1 d . U . . .
H00P H -0.061074 0.764772 0.710399 0.089 Uiso 1 1 calc R U . . .
C00Q C 0.5768(18) 0.3190(18) 0.9225(11) 0.054(5) Uani 0.609(17) 1 d . U P A 1
H00Q H 0.493502 0.363289 0.924581 0.065 Uiso 0.609(17) 1 calc R U P A 1
C00R C 0.5832(13) 0.0839(14) 0.7713(10) 0.074(4) Uani 1 1 d . U . . .
C00T C 0.3481(18) -0.0876(17) 0.8851(13) 0.110(7) Uani 1 1 d . . . . .
H00T H 0.365897 -0.168974 0.891211 0.132 Uiso 1 1 calc R U . . .
C00U C 0.0826(19) 0.562(2) 0.5655(13) 0.112(6) Uani 1 1 d . U . . .
H00U H 0.117927 0.515571 0.526843 0.135 Uiso 1 1 calc R U . . .
C00V C -0.0862(18) 0.732(2) 0.6005(13) 0.104(6) Uani 1 1 d . U . . .
H00V H -0.162922 0.797149 0.589746 0.124 Uiso 1 1 calc R U . . .
C00W C 0.3142(18) 0.3864(18) 1.0079(13) 0.099(6) Uani 1 1 d . . . . .
C00X C 0.2942(18) -0.0090(15) 0.8154(13) 0.100(6) Uani 1 1 d . . . . .
H00X H 0.274735 -0.039657 0.775715 0.121 Uiso 1 1 calc R U . . .
C00Y C 0.0861(14) 0.6656(16) 0.8403(10) 0.080(4) Uani 1 1 d . U . . .
C00Z C 0.3513(16) 0.0801(17) 0.9270(11) 0.092(5) Uani 1 1 d . . . . .
H00Z H 0.374335 0.110815 0.965101 0.111 Uiso 1 1 calc R U . . .
C010 C 0.0219(14) 0.6302(19) 0.8899(11) 0.092(4) Uani 1 1 d . U . . .
H010 H 0.026905 0.553982 0.889818 0.110 Uiso 1 1 calc R U . . .
C011 C -0.0436(15) 0.6696(17) 0.5522(10) 0.087(5) Uani 1 1 d . U . . .
H011 H -0.087584 0.686786 0.505777 0.105 Uiso 1 1 calc R U . . .
C012 C 0.6259(15) 0.2391(16) 0.8731(11) 0.046(4) Uani 0.609(17) 1 d . U P A 1
C013 C -0.055(2) 0.704(2) 0.9438(14) 0.122(6) Uani 1 1 d . U . . .
H013 H -0.094362 0.678404 0.982220 0.147 Uiso 1 1 calc R U . . .
C015 C 0.6543(15) -0.1497(17) 0.7595(11) 0.088(5) Uani 1 1 d . U . . .
H015 H 0.681579 -0.231338 0.756464 0.105 Uiso 1 1 calc R U . . .
C017 C -0.0510(13) 0.4130(15) 0.7079(7) 0.131(6) Uani 1 1 d G U . . .
H017 H -0.036230 0.419199 0.655535 0.157 Uiso 1 1 calc R U . . .
C00S C -0.1605(12) 0.4943(13) 0.7329(9) 0.106(5) Uani 1 1 d G U . . .
H00S H -0.219087 0.554854 0.697349 0.128 Uiso 1 1 calc R U . . .
C3 C -0.1826(11) 0.4850(14) 0.8112(10) 0.136(6) Uani 1 1 d G U . . .
H3 H -0.255882 0.539428 0.827921 0.164 Uiso 1 1 calc R U . . .
C01J C -0.0951(16) 0.3945(17) 0.8643(7) 0.139(6) Uani 1 1 d G U . . .
H01J H -0.109820 0.388348 0.916680 0.167 Uiso 1 1 calc R U . . .
C12 C 0.0145(13) 0.3133(14) 0.8393(9) 0.141(7) Uani 1 1 d G U . . .
H12 H 0.073038 0.252692 0.874868 0.169 Uiso 1 1 calc R U . . .
C00E C 0.0365(10) 0.3225(13) 0.7611(10) 0.110(5) Uani 1 1 d G U . . .
O018 O 0.317(3) 0.3780(19) 1.0770(15) 0.262(19) Uani 1 1 d . . . . .
C019 C -0.063(2) 0.821(3) 0.9302(17) 0.146(7) Uani 1 1 d . U . . .
H019 H -0.126937 0.877969 0.953861 0.175 Uiso 1 1 calc R U . . .
C01A C 0.6515(17) 0.3317(18) 0.9676(12) 0.055(5) Uani 0.609(17) 1 d . U P A 1
H01A H 0.620682 0.396602 0.994934 0.066 Uiso 0.609(17) 1 calc R U P A 1
C01D C 0.0744(16) 0.7826(18) 0.8349(12) 0.102(5) Uani 1 1 d . U . . .
H01D H 0.112253 0.810376 0.796477 0.123 Uiso 1 1 calc R U . . .
C01H C 0.613(2) -0.068(3) 0.6899(16) 0.134(8) Uani 1 1 d . U . . .
H01H H 0.603132 -0.087146 0.642102 0.161 Uiso 1 1 calc R U . . .
C01O C 0.8195(19) 0.166(2) 0.9365(13) 0.065(5) Uani 0.609(17) 1 d . U P A 1
H01O H 0.901171 0.111058 0.942748 0.078 Uiso 0.609(17) 1 calc R U P A 1
C01R C 0.000(2) 0.865(3) 0.8920(16) 0.137(6) Uani 1 1 d . U . . .
H01R H -0.000111 0.936831 0.898124 0.165 Uiso 1 1 calc R U . . .
C10 C 0.3598(14) 0.2758(17) 0.4854(10) 0.070(4) Uani 1 1 d . U . . .
C20 C 0.1742(17) -0.006(2) 0.5855(11) 0.085(5) Uani 0.518(14) 1 d DG U P B 1
H20 H 0.222640 -0.046751 0.547944 0.102 Uiso 0.518(14) 1 calc R U P B 1
C18 C 0.0722(19) -0.019(2) 0.6055(13) 0.091(6) Uani 0.518(14) 1 d DG U P B 1
H18 H 0.052491 -0.069272 0.581393 0.110 Uiso 0.518(14) 1 calc R U P B 1
C2 C -0.0002(16) 0.042(2) 0.6616(13) 0.088(6) Uani 0.518(14) 1 d DG U P B 1
H2 H -0.068445 0.033421 0.675037 0.106 Uiso 0.518(14) 1 calc R U P B 1
C1 C 0.0292(15) 0.1175(18) 0.6977(11) 0.072(5) Uani 0.518(14) 1 d DG U P B 1
H1 H -0.019234 0.158635 0.735234 0.086 Uiso 0.518(14) 1 calc R U P B 1
C22 C 0.1312(16) 0.1310(18) 0.6777(11) 0.074(5) Uani 0.518(14) 1 d DG U P B 1
C16 C 0.2036(15) 0.069(2) 0.6215(12) 0.078(5) Uani 0.518(14) 1 d DG U P B 1
H16 H 0.271852 0.078465 0.608141 0.093 Uiso 0.518(14) 1 calc R U P B 1
C20A C 0.2747(17) 0.003(2) 0.5419(12) 0.081(6) Uani 0.482(14) 1 d DG U P B 2
H20A H 0.336344 -0.026966 0.508140 0.098 Uiso 0.482(14) 1 calc R U P B 2
C18A C 0.180(2) -0.027(2) 0.5421(12) 0.089(7) Uani 0.482(14) 1 d DG U P B 2
H18A H 0.178736 -0.076580 0.508533 0.107 Uiso 0.482(14) 1 calc R U P B 2
C2A C 0.0882(18) 0.018(2) 0.5925(13) 0.080(5) Uani 0.482(14) 1 d DG U P B 2
H2A H 0.025030 -0.001414 0.592661 0.096 Uiso 0.482(14) 1 calc R U P B 2
C1A C 0.0905(16) 0.093(2) 0.6427(12) 0.079(5) Uani 0.482(14) 1 d DG U P B 2
H1A H 0.028931 0.123367 0.676396 0.095 Uiso 0.482(14) 1 calc R U P B 2
C22A C 0.1850(17) 0.1230(19) 0.6424(11) 0.063(5) Uani 0.482(14) 1 d DG U P B 2
C16A C 0.2771(16) 0.078(2) 0.5920(12) 0.077(6) Uani 0.482(14) 1 d DG U P B 2
H16A H 0.340246 0.097817 0.591877 0.093 Uiso 0.482(14) 1 calc R U P B 2
O7 O 0.2882(15) 0.3504(18) 0.5130(11) 0.144(6) Uani 1 1 d . U . . .
O11 O 0.3649(18) 0.262(2) 0.4267(12) 0.158(7) Uani 1 1 d . U . . .
O17 O 0.457(2) 0.188(2) 0.5233(13) 0.183(8) Uani 1 1 d . U . . .
C13 C 0.6769(16) 0.388(2) 0.6233(13) 0.177(8) Uani 1 1 d G U . . .
H13 H 0.745969 0.398012 0.615176 0.212 Uiso 1 1 calc R U . . .
C6 C 0.588(2) 0.4295(19) 0.5639(10) 0.181(8) Uani 1 1 d G U . . .
H6 H 0.597887 0.466749 0.516091 0.218 Uiso 1 1 calc R U . . .
C23 C 0.4849(17) 0.4150(19) 0.5761(10) 0.173(8) Uani 1 1 d G U . . .
H23 H 0.425504 0.442570 0.536344 0.207 Uiso 1 1 calc R U . . .
N5 N 0.4703(13) 0.3593(18) 0.6476(12) 0.157(6) Uani 1 1 d G U . . .
C4 C 0.5590(17) 0.3182(16) 0.7069(9) 0.131(6) Uani 1 1 d G U . . .
C14 C 0.6623(14) 0.3326(18) 0.6948(11) 0.150(7) Uani 1 1 d G U . . .
H14 H 0.721666 0.305095 0.734515 0.181 Uiso 1 1 calc R U . . .
C5 C 0.7728(19) 0.254(2) 0.9761(13) 0.061(5) Uani 0.609(17) 1 d . U P A 1
H5 H 0.821507 0.263637 1.010780 0.073 Uiso 0.609(17) 1 calc R U P A 1
C7 C 0.7443(18) 0.159(2) 0.8848(13) 0.062(5) Uani 0.609(17) 1 d . U P A 1
H7 H 0.775857 0.095166 0.856264 0.075 Uiso 0.609(17) 1 calc R U P A 1

loop_
_atom_site_aniso_label
_atom_site_aniso_U_11
_atom_site_aniso_U_22
_atom_site_aniso_U_33
_atom_site_aniso_U_23
_atom_site_aniso_U_13
_atom_site_aniso_U_12
Ag01 0.0796(8) 0.0441(7) 0.1247(12) 0.0139(6) -0.0272(7) -0.0385(6)
Ag02 0.0696(8) 0.0441(7) 0.1415(14) 0.0135(7) -0.0500(7) -0.0106(6)
P003 0.0409(16) 0.0376(18) 0.121(3) -0.0068(18) 0.0077(17) -0.0166(14)
P004 0.114(4) 0.039(2) 0.197(6) 0.027(3) -0.109(4) -0.036(2)
P005 0.077(3) 0.051(2) 0.119(4) 0.003(2) -0.015(2) -0.015(2)
N007 0.059(6) 0.043(6) 0.092(9) -0.006(6) 0.005(6) -0.022(5)
N008 0.056(6) 0.034(6) 0.092(9) 0.012(5) -0.032(6) -0.001(5)
C009 0.028(5) 0.022(5) 0.108(10) -0.008(6) 0.001(5) -0.006(4)
O00A 0.175(15) 0.091(10) 0.144(13) 0.053(9) -0.069(11) -0.088(11)
C00B 0.053(6) 0.062(7) 0.078(7) -0.004(6) 0.013(5) -0.028(5)
C00C 0.091(8) 0.078(8) 0.106(9) -0.011(7) 0.003(6) -0.054(7)
C00D 0.056(6) 0.052(6) 0.076(7) -0.011(5) 0.003(5) -0.026(5)
O00F 0.126(10) 0.036(6) 0.187(15) -0.011(8) 0.036(10) -0.021(7)
C00G 0.044(7) 0.054(8) 0.131(14) 0.008(8) -0.005(7) -0.027(6)
C00H 0.092(8) 0.097(9) 0.107(9) 0.010(7) -0.005(7) -0.057(7)
C00I 0.101(9) 0.113(10) 0.116(10) 0.007(7) 0.005(7) -0.066(8)
C00J 0.096(8) 0.094(9) 0.108(9) -0.020(7) -0.001(7) -0.046(7)
C00L 0.080(7) 0.063(7) 0.101(8) -0.009(6) 0.001(6) -0.047(6)
C00M 0.083(7) 0.076(8) 0.086(8) -0.008(7) -0.014(6) -0.036(6)
C00N 0.090(8) 0.079(8) 0.105(9) -0.007(7) -0.003(7) -0.041(7)
C00O 0.117(13) 0.067(11) 0.071(11) -0.022(9) 0.017(9) -0.026(10)
C00P 0.071(7) 0.068(7) 0.076(8) -0.012(6) 0.002(6) -0.027(6)
C00Q 0.057(7) 0.040(7) 0.049(7) -0.012(6) -0.009(6) -0.006(6)
C00R 0.070(7) 0.062(7) 0.085(8) -0.001(6) 0.006(6) -0.030(6)
C00T 0.116(14) 0.060(11) 0.121(17) 0.043(11) -0.016(12) -0.029(10)
C00U 0.112(9) 0.107(10) 0.115(10) -0.025(8) -0.006(8) -0.045(8)
C00V 0.090(8) 0.100(9) 0.116(10) -0.009(8) -0.005(7) -0.042(7)
C00W 0.109(13) 0.071(12) 0.106(15) 0.034(10) -0.068(11) -0.044(10)
C00X 0.105(13) 0.041(9) 0.135(16) 0.019(9) -0.022(11) -0.026(9)
C00Y 0.067(6) 0.077(7) 0.100(7) -0.029(6) 0.004(6) -0.032(5)
C00Z 0.091(11) 0.072(12) 0.082(12) 0.004(9) 0.021(9) -0.017(9)
C010 0.068(6) 0.100(8) 0.101(8) -0.015(6) 0.014(6) -0.034(6)
C011 0.084(8) 0.084(8) 0.075(8) -0.021(7) -0.010(6) -0.021(6)
C012 0.043(6) 0.035(7) 0.055(7) 0.000(6) -0.013(5) -0.017(5)
C013 0.112(8) 0.121(9) 0.123(9) -0.027(7) 0.010(7) -0.044(7)
C015 0.087(8) 0.074(8) 0.099(9) -0.016(7) 0.003(7) -0.033(6)
C017 0.123(8) 0.131(9) 0.146(9) -0.015(7) -0.008(7) -0.067(7)
C00S 0.093(7) 0.107(8) 0.129(9) -0.020(7) -0.001(6) -0.054(6)
C3 0.126(9) 0.136(9) 0.152(9) -0.014(7) -0.006(7) -0.067(7)
C01J 0.129(9) 0.140(9) 0.150(9) -0.012(7) 0.011(7) -0.067(7)
C12 0.129(9) 0.132(9) 0.158(10) -0.011(8) -0.003(7) -0.061(7)
C00E 0.098(7) 0.104(8) 0.146(9) -0.008(7) -0.013(7) -0.065(6)
O018 0.48(5) 0.128(16) 0.19(2) 0.063(15) -0.21(3) -0.17(2)
C019 0.131(9) 0.143(9) 0.151(9) -0.027(8) 0.019(7) -0.053(7)
C01A 0.050(7) 0.046(7) 0.062(8) 0.005(6) 0.011(6) -0.021(6)
C01D 0.089(7) 0.090(8) 0.123(8) -0.022(7) 0.020(6) -0.037(6)
C01H 0.131(11) 0.130(11) 0.136(11) -0.028(9) 0.010(8) -0.054(8)
C01O 0.056(7) 0.059(8) 0.064(8) -0.013(7) -0.009(6) -0.013(6)
C01R 0.131(9) 0.130(9) 0.148(9) -0.021(7) 0.017(7) -0.059(7)
C10 0.063(6) 0.082(8) 0.065(7) -0.018(6) -0.005(6) -0.031(6)
C20 0.093(7) 0.076(7) 0.080(7) -0.018(6) -0.001(6) -0.033(6)
C18 0.095(8) 0.090(9) 0.090(9) -0.016(7) -0.007(7) -0.043(7)
C2 0.091(8) 0.083(8) 0.095(8) -0.013(7) -0.005(7) -0.044(6)
C1 0.074(8) 0.071(8) 0.079(8) -0.014(7) -0.004(7) -0.041(6)
C22 0.074(8) 0.076(8) 0.076(8) -0.003(7) -0.007(6) -0.042(6)
C16 0.076(7) 0.081(8) 0.078(8) -0.012(6) -0.009(6) -0.038(6)
C20A 0.083(8) 0.076(9) 0.078(9) -0.015(7) -0.007(7) -0.029(7)
C18A 0.097(9) 0.082(9) 0.084(9) -0.012(7) -0.006(7) -0.037(7)
C2A 0.089(8) 0.078(8) 0.084(8) -0.017(6) -0.009(6) -0.045(6)
C1A 0.083(7) 0.077(7) 0.082(7) -0.012(6) -0.004(6) -0.040(5)
C22A 0.066(7) 0.069(8) 0.066(8) -0.016(6) -0.012(6) -0.039(6)
C16A 0.084(8) 0.076(8) 0.074(8) -0.013(7) -0.013(7) -0.039(6)
O7 0.108(10) 0.136(13) 0.157(12) -0.027(10) -0.039(9) -0.026(9)
O11 0.157(13) 0.163(14) 0.136(13) -0.022(11) 0.029(11) -0.061(11)
O17 0.176(13) 0.145(13) 0.175(13) -0.043(11) -0.072(11) -0.020(11)
C13 0.179(10) 0.175(10) 0.181(11) -0.027(8) 0.005(8) -0.085(8)
C6 0.183(10) 0.183(11) 0.177(11) -0.022(8) 0.009(8) -0.086(8)
C23 0.177(10) 0.174(10) 0.172(10) -0.019(8) 0.008(8) -0.087(8)
N5 0.168(9) 0.153(9) 0.154(9) -0.027(7) -0.005(7) -0.076(7)
C4 0.132(9) 0.136(9) 0.145(9) -0.026(7) -0.010(7) -0.077(7)
C14 0.149(9) 0.155(10) 0.156(10) -0.019(8) 0.008(8) -0.079(7)
C5 0.058(7) 0.053(8) 0.065(8) -0.006(6) 0.000(6) -0.023(6)
C7 0.052(7) 0.056(8) 0.070(8) -0.016(6) 0.002(6) -0.015(6)

loop_
_atom_type_symbol
_atom_type_description
_atom_type_scat_dispersion_real
_atom_type_scat_dispersion_imag
_atom_type_scat_source
C C 0.0033 0.0016 'International Tables Vol C Tables 4.2.6.8 and 6.1.1.4'
H H 0.0000 0.0000 'International Tables Vol C Tables 4.2.6.8 and 6.1.1.4'
Ag Ag -0.8971 1.1015 'International Tables Vol C Tables 4.2.6.8 and 6.1.1.4'
N N 0.0061 0.0033 'International Tables Vol C Tables 4.2.6.8 and 6.1.1.4'
O O 0.0106 0.0060 'International Tables Vol C Tables 4.2.6.8 and 6.1.1.4'
P P 0.1023 0.0942 'International Tables Vol C Tables 4.2.6.8 and 6.1.1.4'

loop_
_geom_angle_atom_site_label_1
_geom_angle_atom_site_label_2
_geom_angle_atom_site_label_3
_geom_angle
_geom_angle_site_symmetry_1
_geom_angle_site_symmetry_3
_geom_angle_publ_flag
P003 Ag01 Ag02 79.07(11) . . ?
P003 Ag01 P005 114.06(14) . . ?
P003 Ag01 O00A 113.1(4) . . ?
P005 Ag01 Ag02 71.56(12) . . ?
N007 Ag01 Ag02 89.0(3) . . ?
N007 Ag01 P003 147.5(3) . . ?
N007 Ag01 P005 90.0(3) . . ?
N007 Ag01 O00A 78.7(5) . . ?
O00A Ag01 Ag02 167.3(4) . . ?
O00A Ag01 P005 105.0(4) . . ?
P004 Ag02 Ag01 76.95(16) . . ?
N008 Ag02 Ag01 91.7(3) . . ?
N008 Ag02 P004 103.0(3) . . ?
N5 Ag02 Ag01 94.0(5) . . ?
N5 Ag02 P004 153.8(5) . . ?
N5 Ag02 N008 101.8(6) . . ?
C009 P003 Ag01 106.6(4) . . ?
C00B P003 Ag01 119.7(5) . . ?
C00B P003 C009 102.3(6) . . ?
C00B P003 C00Y 103.6(7) . . ?
C00Y P003 Ag01 116.7(7) . . ?
C00Y P003 C009 106.2(6) . . ?
C00G P004 Ag02 112.7(4) . . ?
C00G P004 C00E 98.2(8) . . ?
C00G P004 C22A 106.4(9) . . ?
C00E P004 Ag02 111.9(5) . . ?
C22 P004 Ag02 136.3(7) . . ?
C22 P004 C00G 97.9(9) . . ?
C22 P004 C00E 92.7(7) . . ?
C22A P004 Ag02 110.6(7) . . ?
C22A P004 C00E 116.3(7) . . ?
C00R P005 Ag01 115.3(5) . . ?
C012 P005 Ag01 111.2(6) . . ?
C012 P005 C00R 109.6(8) . . ?
C012 P005 C4 105.6(8) . . ?
C4 P005 Ag01 114.8(6) . . ?
C4 P005 C00R 99.2(8) . . ?
C00G N007 Ag01 120.0(10) . . ?
C00Z N007 Ag01 121.1(12) . . ?
C00Z N007 C00G 117.8(14) . . ?
C00B N008 Ag02 119.7(9) . . ?
C00U N008 Ag02 115.1(12) . . ?
C00U N008 C00B 121.9(14) . . ?
C00D C009 P003 115.6(11) . . ?
C00D C009 C00H 119.4(12) . . ?
C00H C009 P003 125.0(11) . . ?
C00W O00A Ag01 116.8(14) . . ?
N008 C00B P003 116.0(10) . . ?
N008 C00B C00P 119.3(13) . . ?
C00P C00B P003 124.4(11) . . ?
C00D C00C H00C 123.1 . . ?
C00D C00C C00L 113.8(15) . . ?
C00L C00C H00C 123.1 . . ?
C009 C00D H00D 118.2 . . ?
C00C C00D C009 123.5(14) . . ?
C00C C00D H00D 118.2 . . ?
N007 C00G P004 116.3(11) . . ?
C00X C00G P004 124.7(15) . . ?
C00X C00G N007 119.0(17) . . ?
C009 C00H H00H 120.6 . . ?
C00I C00H C009 118.8(18) . . ?
C00I C00H H00H 120.6 . . ?
C00H C00I H00I 119.7 . . ?
C00H C00I C00L 120.6(19) . . ?
C00L C00I H00I 119.7 . . ?
C00N C00J H00J 123.0 . . ?
C00N C00J C00R 114.0(18) . . ?
C00R C00J H00J 123.0 . . ?
C00C C00L H00L 118.1 . . ?
C00I C00L C00C 123.8(15) . . ?
C00I C00L H00L 118.1 . . ?
C00R C00M H00M 118.0 . . ?
C00R C00M C01H 123.9(19) . . ?
C01H C00M H00M 118.0 . . ?
C00J C00N H00N 117.7 . . ?
C015 C00N C00J 125(2) . . ?
C015 C00N H00N 117.7 . . ?
C00T C00O H00O 121.6 . . ?
C00T C00O C00Z 116.8(19) . . ?
C00Z C00O H00O 121.6 . . ?
C00B C00P H00P 122.2 . . ?
C00V C00P C00B 115.5(15) . . ?
C00V C00P H00P 122.2 . . ?
C012 C00Q H00Q 121.4 . . ?
C01A C00Q H00Q 121.4 . . ?
C01A C00Q C012 117.2(18) . . ?
C00J C00R P005 111.7(12) . . ?
C00M C00R P005 126.5(14) . . ?
C00M C00R C00J 121.8(16) . . ?
C00O C00T H00T 121.0 . . ?
C00O C00T C00X 118.0(19) . . ?
C00X C00T H00T 121.0 . . ?
N008 C00U H00U 120.9 . . ?
N008 C00U C011 118.2(17) . . ?
C011 C00U H00U 120.9 . . ?
C00P C00V H00V 117.9 . . ?
C011 C00V C00P 124(2) . . ?
C011 C00V H00V 117.9 . . ?
O00A C00W O00F 117.8(19) . . ?
O00A C00W O018 121(2) . . ?
O018 C00W O00F 118(2) . . ?
C00G C00X C00T 123(2) . . ?
C00G C00X H00X 118.5 . . ?
C00T C00X H00X 118.5 . . ?
C010 C00Y P003 119.1(14) . . ?
C010 C00Y C01D 120.0(16) . . ?
C01D C00Y P003 120.8(14) . . ?
N007 C00Z C00O 125.2(19) . . ?
N007 C00Z H00Z 117.4 . . ?
C00O C00Z H00Z 117.4 . . ?
C00Y C010 H010 118.4 . . ?
C00Y C010 C013 123(2) . . ?
C013 C010 H010 118.4 . . ?
C00U C011 H011 119.7 . . ?
C00V C011 C00U 120.6(19) . . ?
C00V C011 H011 119.7 . . ?
C00Q C012 P005 117.5(14) . . ?
C00Q C012 C7 118.1(17) . . ?
C7 C012 P005 124.4(15) . . ?
C010 C013 H013 124.5 . . ?
C019 C013 C010 111(2) . . ?
C019 C013 H013 124.5 . . ?
C00N C015 H015 116.8 . . ?
C00N C015 C01H 126(2) . . ?
C01H C015 H015 116.8 . . ?
C00S C017 H017 120.0 . . ?
C00S C017 C00E 120.0 . . ?
C00E C017 H017 120.0 . . ?
C017 C00S H00S 120.0 . . ?
C017 C00S C3 120.0 . . ?
C3 C00S H00S 120.0 . . ?
C00S C3 H3 120.0 . . ?
C01J C3 C00S 120.0 . . ?
C01J C3 H3 120.0 . . ?
C3 C01J H01J 120.0 . . ?
C3 C01J C12 120.0 . . ?
C12 C01J H01J 120.0 . . ?
C01J C12 H12 120.0 . . ?
C00E C12 C01J 120.0 . . ?
C00E C12 H12 120.0 . . ?
C017 C00E P004 115.1(10) . . ?
C12 C00E P004 124.8(9) . . ?
C12 C00E C017 120.0 . . ?
C013 C019 H019 113.7 . . ?
C01R C019 C013 133(3) . . ?
C01R C019 H019 113.7 . . ?
C00Q C01A H01A 118.6 . . ?
C00Q C01A C5 123(2) . . ?
C5 C01A H01A 118.6 . . ?
C00Y C01D H01D 120.0 . . ?
C00Y C01D C01R 120.0(19) . . ?
C01R C01D H01D 120.0 . . ?
C00M C01H H01H 125.7 . . ?
C015 C01H C00M 109(2) . . ?
C015 C01H H01H 125.7 . . ?
C5 C01O H01O 121.4 . . ?
C5 C01O C7 117(2) . . ?
C7 C01O H01O 121.4 . . ?
C019 C01R C01D 111(3) . . ?
C019 C01R H01R 124.5 . . ?
C01D C01R H01R 124.5 . . ?
O7 C10 O17 123.4(19) . . ?
O11 C10 O7 129(2) . . ?
O11 C10 O17 107(2) . . ?
C18 C20 H20 120.0 . . ?
C18 C20 C16 120.0 . . ?
C16 C20 H20 120.0 . . ?
C20 C18 H18 120.0 . . ?
C20 C18 C2 120.0 . . ?
C2 C18 H18 120.0 . . ?
C18 C2 H2 120.0 . . ?
C1 C2 C18 120.0 . . ?
C1 C2 H2 120.0 . . ?
C2 C1 H1 120.0 . . ?
C22 C1 C2 120.0 . . ?
C22 C1 H1 120.0 . . ?
C1 C22 P004 130.1(10) . . ?
C1 C22 C16 120.0 . . ?
C16 C22 P004 109.8(10) . . ?
C20 C16 H16 120.0 . . ?
C22 C16 C20 120.0 . . ?
C22 C16 H16 120.0 . . ?
C18A C20A H20A 120.0 . . ?
C18A C20A C16A 120.0 . . ?
C16A C20A H20A 120.0 . . ?
C20A C18A H18A 120.0 . . ?
C2A C18A C20A 120.0 . . ?
C2A C18A H18A 120.0 . . ?
C18A C2A H2A 120.0 . . ?
C18A C2A C1A 120.0 . . ?
C1A C2A H2A 120.0 . . ?
C2A C1A H1A 120.0 . . ?
C22A C1A C2A 120.0 . . ?
C22A C1A H1A 120.0 . . ?
C1A C22A P004 120.1(10) . . ?
C16A C22A P004 119.7(10) . . ?
C16A C22A C1A 120.0 . . ?
C20A C16A H16A 120.0 . . ?
C22A C16A C20A 120.0 . . ?
C22A C16A H16A 120.0 . . ?
C6 C13 H13 120.0 . . ?
C6 C13 C14 120.0 . . ?
C14 C13 H13 120.0 . . ?
C13 C6 H6 120.0 . . ?
C13 C6 C23 120.0 . . ?
C23 C6 H6 120.0 . . ?
C6 C23 H23 120.0 . . ?
C6 C23 N5 120.0 . . ?
N5 C23 H23 120.0 . . ?
C23 N5 Ag02 119.1(11) . . ?
C4 N5 Ag02 120.8(11) . . ?
C4 N5 C23 120.0 . . ?
N5 C4 P005 113.8(12) . . ?
N5 C4 C14 120.0 . . ?
C14 C4 P005 126.2(12) . . ?
C13 C14 H14 120.0 . . ?
C4 C14 C13 120.0 . . ?
C4 C14 H14 120.0 . . ?
C01A C5 H5 119.8 . . ?
C01O C5 C01A 120(2) . . ?
C01O C5 H5 119.8 . . ?
C012 C7 C01O 122.9(19) . . ?
C012 C7 H7 118.6 . . ?
C01O C7 H7 118.6 . . ?

loop_
_geom_bond_atom_site_label_1
_geom_bond_atom_site_label_2
_geom_bond_distance
_geom_bond_site_symmetry_2
_geom_bond_publ_flag
Ag01 Ag02 3.006(2) . ?
Ag01 P003 2.445(4) . ?
Ag01 P005 2.670(5) . ?
Ag01 N007 2.379(11) . ?
Ag01 O00A 2.474(18) . ?
Ag02 P004 2.448(6) . ?
Ag02 N008 2.434(10) . ?
Ag02 N5 2.301(14) . ?
P003 C009 1.819(11) . ?
P003 C00B 1.799(16) . ?
P003 C00Y 1.816(15) . ?
P004 C00G 1.819(18) . ?
P004 C00E 2.032(13) . ?
P004 C22 1.797(12) . ?
P004 C22A 1.904(13) . ?
P005 C00R 1.907(16) . ?
P005 C012 1.827(17) . ?
P005 C4 1.856(16) . ?
N007 C00G 1.37(2) . ?
N007 C00Z 1.34(2) . ?
N008 C00B 1.378(19) . ?
N008 C00U 1.30(2) . ?
C009 C00D 1.412(18) . ?
C009 C00H 1.42(2) . ?
O00A C00W 1.18(2) . ?
C00B C00P 1.44(2) . ?
C00C H00C 0.9300 . ?
C00C C00D 1.39(2) . ?
C00C C00L 1.44(2) . ?
C00D H00D 0.9300 . ?
O00F C00W 1.23(2) . ?
C00G C00X 1.36(2) . ?
C00H H00H 0.9300 . ?
C00H C00I 1.37(3) . ?
C00I H00I 0.9300 . ?
C00I C00L 1.38(3) . ?
C00J H00J 0.9300 . ?
C00J C00N 1.33(3) . ?
C00J C00R 1.49(3) . ?
C00L H00L 0.9300 . ?
C00M H00M 0.9300 . ?
C00M C00R 1.23(2) . ?
C00M C01H 1.53(3) . ?
C00N H00N 0.9300 . ?
C00N C015 1.29(2) . ?
C00O H00O 0.9300 . ?
C00O C00T 1.36(3) . ?
C00O C00Z 1.40(3) . ?
C00P H00P 0.9300 . ?
C00P C00V 1.44(3) . ?
C00Q H00Q 0.9300 . ?
C00Q C012 1.34(3) . ?
C00Q C01A 1.31(3) . ?
C00T H00T 0.9300 . ?
C00T C00X 1.41(3) . ?
C00U H00U 0.9300 . ?
C00U C011 1.52(3) . ?
C00V H00V 0.9300 . ?
C00V C011 1.19(2) . ?
C00W O018 1.20(3) . ?
C00X H00X 0.9300 . ?
C00Y C010 1.33(2) . ?
C00Y C01D 1.40(3) . ?
C00Z H00Z 0.9300 . ?
C010 H010 0.9300 . ?
C010 C013 1.45(3) . ?
C011 H011 0.9300 . ?
C012 C7 1.35(3) . ?
C013 H013 0.9300 . ?
C013 C019 1.41(4) . ?
C015 H015 0.9300 . ?
C015 C01H 1.40(3) . ?
C017 H017 0.9300 . ?
C017 C00S 1.3900 . ?
C017 C00E 1.3900 . ?
C00S H00S 0.9300 . ?
C00S C3 1.3900 . ?
C3 H3 0.9300 . ?
C3 C01J 1.3900 . ?
C01J H01J 0.9300 . ?
C01J C12 1.3900 . ?
C12 H12 0.9300 . ?
C12 C00E 1.3900 . ?
C019 H019 0.9300 . ?
C019 C01R 1.27(4) . ?
C01A H01A 0.9300 . ?
C01A C5 1.37(3) . ?
C01D H01D 0.9300 . ?
C01D C01R 1.53(3) . ?
C01H H01H 0.9300 . ?
C01O H01O 0.9300 . ?
C01O C5 1.28(3) . ?
C01O C7 1.36(3) . ?
C01R H01R 0.9300 . ?
C10 O7 1.12(2) . ?
C10 O11 1.06(2) . ?
C10 O17 1.31(2) . ?
C20 H20 0.9300 . ?
C20 C18 1.3900 . ?
C20 C16 1.3900 . ?
C18 H18 0.9300 . ?
C18 C2 1.3900 . ?
C2 H2 0.9300 . ?
C2 C1 1.3900 . ?
C1 H1 0.9300 . ?
C1 C22 1.3900 . ?
C22 C16 1.3900 . ?
C16 H16 0.9300 . ?
C20A H20A 0.9300 . ?
C20A C18A 1.3900 . ?
C20A C16A 1.3900 . ?
C18A H18A 0.9300 . ?
C18A C2A 1.3900 . ?
C2A H2A 0.9300 . ?
C2A C1A 1.3900 . ?
C1A H1A 0.9300 . ?
C1A C22A 1.3900 . ?
C22A C16A 1.3900 . ?
C16A H16A 0.9300 . ?
C13 H13 0.9300 . ?
C13 C6 1.3900 . ?
C13 C14 1.3900 . ?
C6 H6 0.9300 . ?
C6 C23 1.3900 . ?
C23 H23 0.9300 . ?
C23 N5 1.3900 . ?
N5 C4 1.3900 . ?
C4 C14 1.3900 . ?
C14 H14 0.9300 . ?
C5 H5 0.9300 . ?
C7 H7 0.9300 . ?

loop_
_geom_torsion_atom_site_label_1
_geom_torsion_atom_site_label_2
_geom_torsion_atom_site_label_3
_geom_torsion_atom_site_label_4
_geom_torsion
_geom_torsion_site_symmetry_1
_geom_torsion_site_symmetry_2
_geom_torsion_site_symmetry_3
_geom_torsion_site_symmetry_4
_geom_torsion_publ_flag
Ag01 P003 C009 C00D -60.6(9) . . . . ?
Ag01 P003 C009 C00H 118.8(13) . . . . ?
Ag01 P003 C00B N008 -45.3(12) . . . . ?
Ag01 P003 C00B C00P 141.8(11) . . . . ?
Ag01 P003 C00Y C010 -40.2(16) . . . . ?
Ag01 P003 C00Y C01D 142.7(14) . . . . ?
Ag01 P005 C012 C00Q -21.0(18) . . . . ?
Ag01 P005 C012 C7 156.1(17) . . . . ?
Ag01 P005 C4 N5 -40.1(11) . . . . ?
Ag01 P005 C4 C14 141.6(10) . . . . ?
Ag01 N007 C00G P004 -13.9(13) . . . . ?
Ag01 N007 C00G C00X 167.4(13) . . . . ?
Ag01 N007 C00Z C00O -170.4(13) . . . . ?
Ag01 O00A C00W O00F 19(3) . . . . ?
Ag01 O00A C00W O018 179(2) . . . . ?
Ag02 P004 C00G N007 50.6(12) . . . . ?
Ag02 P004 C00G C00X -130.9(14) . . . . ?
Ag02 P004 C22 C1 -145.9(11) . . . . ?
Ag02 P004 C22 C16 36.2(15) . . . . ?
Ag02 N008 C00B P003 24.1(13) . . . . ?
Ag02 N008 C00B C00P -162.6(10) . . . . ?
Ag02 N008 C00U C011 159.1(15) . . . . ?
Ag02 N5 C4 P005 -0.5(12) . . . . ?
Ag02 N5 C4 C14 177.9(12) . . . . ?
P003 C009 C00D C00C 178.2(12) . . . . ?
P003 C009 C00H C00I -178.5(15) . . . . ?
P003 C00B C00P C00V 178.4(12) . . . . ?
P003 C00Y C010 C013 178.4(16) . . . . ?
P003 C00Y C01D C01R -175.8(17) . . . . ?
P004 C00G C00X C00T -177.4(15) . . . . ?
P004 C22 C16 C20 178.2(16) . . . . ?
P004 C22A C16A C20A 175.8(17) . . . . ?
P005 C012 C7 C01O 172.7(19) . . . . ?
P005 C4 C14 C13 178.1(14) . . . . ?
N007 C00G C00X C00T 1(3) . . . . ?
N008 C00B C00P C00V 6(2) . . . . ?
N008 C00U C011 C00V 3(3) . . . . ?
C009 P003 C00B N008 72.2(11) . . . . ?
C009 P003 C00B C00P -100.7(12) . . . . ?
C009 P003 C00Y C010 -158.9(14) . . . . ?
C009 P003 C00Y C01D 24.0(17) . . . . ?
C009 C00H C00I C00L -1(3) . . . . ?
C00B P003 C009 C00D 172.9(9) . . . . ?
C00B P003 C009 C00H -7.7(14) . . . . ?
C00B P003 C00Y C010 93.7(15) . . . . ?
C00B P003 C00Y C01D -83.4(16) . . . . ?
C00B N008 C00U C011 0(3) . . . . ?
C00B C00P C00V C011 -3(3) . . . . ?
C00D C009 C00H C00I 1(3) . . . . ?
C00D C00C C00L C00I -1(2) . . . . ?
C00G P004 C22 C1 79.0(16) . . . . ?
C00G P004 C22 C16 -98.9(11) . . . . ?
C00G N007 C00Z C00O -2(2) . . . . ?
C00H C009 C00D C00C -1(2) . . . . ?
C00H C00I C00L C00C 1(3) . . . . ?
C00J C00N C015 C01H 1(3) . . . . ?
C00L C00C C00D C009 1(2) . . . . ?
C00N C00J C00R P005 177.7(13) . . . . ?
C00N C00J C00R C00M 1(2) . . . . ?
C00N C015 C01H C00M 6(3) . . . . ?
C00O C00T C00X C00G 2(3) . . . . ?
C00P C00V C011 C00U -1(3) . . . . ?
C00Q C012 C7 C01O -10(3) . . . . ?
C00Q C01A C5 C01O 3(3) . . . . ?
C00R P005 C012 C00Q -149.8(16) . . . . ?
C00R P005 C012 C7 27(2) . . . . ?
C00R P005 C4 N5 83.4(10) . . . . ?
C00R P005 C4 C14 -94.8(11) . . . . ?
C00R C00J C00N C015 -5(3) . . . . ?
C00R C00M C01H C015 -10(3) . . . . ?
C00T C00O C00Z N007 5(3) . . . . ?
C00U N008 C00B P003 -177.2(15) . . . . ?
C00U N008 C00B C00P -4(2) . . . . ?
C00Y P003 C009 C00D 64.5(11) . . . . ?
C00Y P003 C009 C00H -116.1(14) . . . . ?
C00Y P003 C00B N008 -177.5(11) . . . . ?
C00Y P003 C00B C00P 9.6(14) . . . . ?
C00Y C010 C013 C019 7(3) . . . . ?
C00Y C01D C01R C019 -12(3) . . . . ?
C00Z N007 C00G P004 177.9(11) . . . . ?
C00Z N007 C00G C00X -1(2) . . . . ?
C00Z C00O C00T C00X -4(3) . . . . ?
C010 C00Y C01D C01R 7(3) . . . . ?
C010 C013 C019 C01R -16(5) . . . . ?
C012 P005 C4 N5 -163.1(10) . . . . ?
C012 P005 C4 C14 18.7(13) . . . . ?
C012 C00Q C01A C5 -12(3) . . . . ?
C013 C019 C01R C01D 18(5) . . . . ?
C017 C00S C3 C01J 0.0 . . . . ?
C00S C017 C00E P004 -177.3(9) . . . . ?
C00S C017 C00E C12 0.0 . . . . ?
C00S C3 C01J C12 0.0 . . . . ?
C3 C01J C12 C00E 0.0 . . . . ?
C01J C12 C00E P004 177.0(10) . . . . ?
C01J C12 C00E C017 0.0 . . . . ?
C00E P004 C00G N007 -67.4(11) . . . . ?
C00E P004 C00G C00X 111.2(15) . . . . ?
C00E P004 C22 C1 -19.7(16) . . . . ?
C00E P004 C22 C16 162.4(11) . . . . ?
C00E C017 C00S C3 0.0 . . . . ?
C01A C00Q C012 P005 -167.8(16) . . . . ?
C01A C00Q C012 C7 15(3) . . . . ?
C01D C00Y C010 C013 -4(3) . . . . ?
C01H C00M C00R P005 -169.5(15) . . . . ?
C01H C00M C00R C00J 7(3) . . . . ?
C20 C18 C2 C1 0.0 . . . . ?
C18 C20 C16 C22 0.0 . . . . ?
C18 C2 C1 C22 0.0 . . . . ?
C2 C1 C22 P004 -177.7(19) . . . . ?
C2 C1 C22 C16 0.0 . . . . ?
C1 C22 C16 C20 0.0 . . . . ?
C22 P004 C00G N007 -161.3(11) . . . . ?
C22 P004 C00G C00X 17.3(17) . . . . ?
C16 C20 C18 C2 0.0 . . . . ?
C20A C18A C2A C1A 0.0 . . . . ?
C18A C20A C16A C22A 0.0 . . . . ?
C18A C2A C1A C22A 0.0 . . . . ?
C2A C1A C22A P004 -175.8(17) . . . . ?
C2A C1A C22A C16A 0.0 . . . . ?
C1A C22A C16A C20A 0.0 . . . . ?
C22A P004 C00G N007 172.0(11) . . . . ?
C22A P004 C00G C00X -9.5(17) . . . . ?
C16A C20A C18A C2A 0.0 . . . . ?
C13 C6 C23 N5 0.0 . . . . ?
C6 C13 C14 C4 0.0 . . . . ?
C6 C23 N5 Ag02 -177.9(12) . . . . ?
C6 C23 N5 C4 0.0 . . . . ?
C23 N5 C4 P005 -178.4(13) . . . . ?
C23 N5 C4 C14 0.0 . . . . ?
N5 C4 C14 C13 0.0 . . . . ?
C4 P005 C012 C00Q 104.1(17) . . . . ?
C4 P005 C012 C7 -79(2) . . . . ?
C14 C13 C6 C23 0.0 . . . . ?
C5 C01O C7 C012 1(4) . . . . ?
C7 C01O C5 C01A 2(4) . . . . ?
